data_7242620
loop_
_publ_author_name
'Yue, Erlin'
'Cao, Furong'
'Zhang, Jun'
'Zhang, Wenjuan'
'Jiang, Youshu'
'Liang, Tongling'
'Sun, Wen-Hua'

_publ_section_title
;
 Bimetallic aluminum complexes bearing novel
 spiro-phenanthrene-monoketone/OH derivatives: synthesis, characterization
 and the ring-opening polymerization of \e-caprolactone
;
_journal_issue 22
_journal_name_full 'RSC Advances'
_journal_page_first 13274
_journal_page_last 13281
_journal_paper_doi 10.1039/D1RA01288F
_journal_volume 11
_journal_year 2021
_chemical_formula_sum 'C28 H31 N O'
_chemical_formula_weight 397.54
_space_group_crystal_system monoclinic
_space_group_IT_number 14
_space_group_name_Hall '-P 2ybc'
_space_group_name_H-M_alt 'P 1 21/c 1'
_atom_sites_solution_hydrogens mixed
_audit_creation_method SHELXL-2014
_audit_update_record
;
2021-02-13 deposited with the CCDC.	2021-03-23 downloaded from the CCDC.
;
_cell_angle_alpha 90
_cell_angle_beta 109.14(3)
_cell_angle_gamma 90
_cell_formula_units_Z 4
_cell_length_a 12.267(3)
_cell_length_b 20.240(4)
_cell_length_c 9.2785(19)
_cell_measurement_reflns_used 6618
_cell_measurement_temperature 173(2)
_cell_measurement_theta_max 27.4731
_cell_measurement_theta_min 2.0124
_cell_volume 2176.4(9)
_computing_structure_refinement 'SHELXL-2014 (Sheldrick, 2014)'
_diffrn_ambient_temperature 173(2)
_diffrn_measured_fraction_theta_full 0.997
_diffrn_measured_fraction_theta_max 0.996
_diffrn_measurement_device_type 'Saturn724+ CCD'
_diffrn_measurement_method '\w scans at fixed \c = 45\%'
_diffrn_radiation_type MoK\a
_diffrn_radiation_wavelength 0.71073
_diffrn_reflns_av_R_equivalents 0.0652
_diffrn_reflns_av_unetI/netI 0.0738
_diffrn_reflns_Laue_measured_fraction_full 0.997
_diffrn_reflns_Laue_measured_fraction_max 0.996
_diffrn_reflns_limit_h_max 15
_diffrn_reflns_limit_h_min -15
_diffrn_reflns_limit_k_max 26
_diffrn_reflns_limit_k_min -26
_diffrn_reflns_limit_l_max 12
_diffrn_reflns_limit_l_min -12
_diffrn_reflns_number 14215
_diffrn_reflns_point_group_measured_fraction_full 0.997
_diffrn_reflns_point_group_measured_fraction_max 0.996
_diffrn_reflns_theta_full 26.000
_diffrn_reflns_theta_max 27.449
_diffrn_reflns_theta_min 2.672
_diffrn_source 'sealed tube'
_exptl_absorpt_coefficient_mu 0.072
_exptl_absorpt_correction_T_max 1.0000
_exptl_absorpt_correction_T_min 0.8256
_exptl_absorpt_correction_type multi-scan
_exptl_crystal_colour Colorless
_exptl_crystal_density_diffrn 1.213
_exptl_crystal_description plate
_exptl_crystal_F_000 856
_exptl_crystal_size_max 0.176
_exptl_crystal_size_mid 0.118
_exptl_crystal_size_min 0.061
_refine_diff_density_max 0.224
_refine_diff_density_min -0.197
_refine_diff_density_rms 0.050
_refine_ls_extinction_method none
_refine_ls_goodness_of_fit_ref 1.058
_refine_ls_hydrogen_treatment constr
_refine_ls_matrix_type full
_refine_ls_number_parameters 275
_refine_ls_number_reflns 4943
_refine_ls_number_restraints 0
_refine_ls_restrained_S_all 1.058
_refine_ls_R_factor_all 0.1278
_refine_ls_R_factor_gt 0.1050
_refine_ls_shift/su_max 0.000
_refine_ls_shift/su_mean 0.000
_refine_ls_structure_factor_coef Fsqd
_refine_ls_weighting_details 'w=1/[\s^2^(Fo^2^)+(0.0236P)^2^+5.0280P] where P=(Fo^2^+2Fc^2^)/3'
_refine_ls_weighting_scheme calc
_refine_ls_wR_factor_gt 0.1718
_refine_ls_wR_factor_ref 0.1835
_reflns_Friedel_coverage 0.000
_reflns_number_gt 4089
_reflns_number_total 4943
_reflns_threshold_expression 'I > 2\s(I)'
_cod_data_source_file d1ra01288f2.cif
_cod_data_source_block L4
_cod_original_cell_volume 2176.3(8)
_cod_original_sg_symbol_H-M 'P 21/c'
_cod_database_code 7242620
_shelx_space_group_comment
;
The symmetry employed for this shelxl refinement is uniquely defined
by the following loop, which should always be used as a source of
symmetry information in preference to the above space-group names.
They are only intended as comments.
;
_shelx_estimated_absorpt_t_min 0.987
_shelx_estimated_absorpt_t_max 0.996
_shelxl_version_number 2014-3

loop_
_space_group_symop_operation_xyz
'x, y, z'
'-x, y+1/2, -z+1/2'
'-x, -y, -z'
'x, -y-1/2, z-1/2'

loop_
_atom_site_label
_atom_site_type_symbol
_atom_site_fract_x
_atom_site_fract_y
_atom_site_fract_z
_atom_site_U_iso_or_equiv
_atom_site_adp_type
_atom_site_occupancy
_atom_site_site_symmetry_order
_atom_site_calc_flag
_atom_site_refinement_flags_posn
_atom_site_refinement_flags_adp
_atom_site_refinement_flags_occupancy
_atom_site_disorder_assembly
_atom_site_disorder_group
O1 O 0.48608(19) 0.46704(12) 0.6626(3) 0.0315(5) Uani 1 1 d . . . . .
H1 H 0.5275 0.4693 0.6064 0.047 Uiso 1 1 calc R U . . .
N1 N 0.3011(2) 0.47618(13) 0.3730(3) 0.0229(6) Uani 1 1 d . . . . .
H1A H 0.3055 0.4492 0.3007 0.027 Uiso 1 1 d R U . . .
C17 C 0.1659(3) 0.53780(15) 0.4372(3) 0.0230(6) Uani 1 1 d . . . . .
C11 C 0.1132(3) 0.38154(16) 0.3214(3) 0.0245(7) Uani 1 1 d . . . . .
H11 H 0.1122 0.4129 0.2448 0.029 Uiso 1 1 calc R U . . .
C18 C 0.2136(2) 0.52477(15) 0.3232(3) 0.0213(6) Uani 1 1 d . . . . .
C12 C 0.1991(2) 0.38545(15) 0.4638(3) 0.0212(6) Uani 1 1 d . . . . .
C7 C 0.2000(2) 0.33792(15) 0.5762(3) 0.0208(6) Uani 1 1 d . . . . .
C10 C 0.0288(3) 0.33262(16) 0.2894(4) 0.0270(7) Uani 1 1 d . . . . .
H10 H -0.0295 0.3311 0.1923 0.032 Uiso 1 1 calc R U . . .
C6 C 0.2878(2) 0.34384(15) 0.7300(3) 0.0225(6) Uani 1 1 d . . . . .
C5 C 0.3858(3) 0.38324(16) 0.7509(3) 0.0243(7) Uani 1 1 d . . . . .
C13 C 0.2863(3) 0.44258(15) 0.5079(3) 0.0226(6) Uani 1 1 d . . . . .
C9 C 0.0303(3) 0.28616(16) 0.3995(4) 0.0268(7) Uani 1 1 d . . . . .
H9 H -0.0277 0.2531 0.3787 0.032 Uiso 1 1 calc R U . . .
C19 C 0.1800(3) 0.55808(15) 0.1843(3) 0.0244(7) Uani 1 1 d . . . . .
C23 C 0.2294(3) 0.54062(17) 0.0597(4) 0.0294(7) Uani 1 1 d . . . . .
H23A H 0.3113 0.5278 0.1067 0.035 Uiso 1 1 calc R U . . .
H23B H 0.2266 0.5801 -0.0045 0.035 Uiso 1 1 calc R U . . .
C14 C 0.4045(3) 0.41477(16) 0.6110(4) 0.0246(7) Uani 1 1 d . . . . .
C25 C 0.4504(3) 0.36381(17) 0.5202(4) 0.0280(7) Uani 1 1 d . . . . .
H25A H 0.3893 0.3306 0.4765 0.034 Uiso 1 1 calc R U . . .
H25B H 0.4641 0.3870 0.4338 0.034 Uiso 1 1 calc R U . . .
C1 C 0.2728(3) 0.31327(16) 0.8576(4) 0.0279(7) Uani 1 1 d . . . . .
H1B H 0.2081 0.2852 0.8441 0.033 Uiso 1 1 calc R U . . .
C22 C 0.0807(3) 0.58535(16) 0.4141(4) 0.0286(7) Uani 1 1 d . . . . .
H22 H 0.0473 0.5946 0.4909 0.034 Uiso 1 1 calc R U . . .
C15 C 0.2287(3) 0.49836(15) 0.5785(3) 0.0228(6) Uani 1 1 d . . . . .
H15 H 0.1711 0.4778 0.6200 0.027 Uiso 1 1 calc R U . . .
C20 C 0.0940(3) 0.60569(16) 0.1642(4) 0.0311(7) Uani 1 1 d . . . . .
H20 H 0.0682 0.6295 0.0709 0.037 Uiso 1 1 calc R U . . .
C3 C 0.4447(3) 0.36358(19) 1.0231(4) 0.0362(8) Uani 1 1 d . . . . .
H3 H 0.4974 0.3712 1.1226 0.043 Uiso 1 1 calc R U . . .
C21 C 0.0449(3) 0.61931(17) 0.2761(4) 0.0338(8) Uani 1 1 d . . . . .
H21 H -0.0135 0.6521 0.2583 0.041 Uiso 1 1 calc R U . . .
C16 C 0.3074(3) 0.54489(17) 0.6992(4) 0.0309(7) Uani 1 1 d . . . . .
H16A H 0.3603 0.5677 0.6563 0.046 Uiso 1 1 calc R U . . .
H16B H 0.3520 0.5191 0.7885 0.046 Uiso 1 1 calc R U . . .
H16C H 0.2601 0.5775 0.7296 0.046 Uiso 1 1 calc R U . . .
C8 C 0.1167(3) 0.28810(15) 0.5403(4) 0.0244(7) Uani 1 1 d . . . . .
H8 H 0.1193 0.2549 0.6137 0.029 Uiso 1 1 calc R U . . .
C4 C 0.4625(3) 0.39328(18) 0.8972(4) 0.0335(8) Uani 1 1 d . . . . .
H4 H 0.5280 0.4208 0.9115 0.040 Uiso 1 1 calc R U . . .
C26 C 0.5610(3) 0.32737(19) 0.6098(4) 0.0390(9) Uani 1 1 d . . . . .
H26A H 0.6204 0.3599 0.6649 0.047 Uiso 1 1 calc R U . . .
H26B H 0.5454 0.2982 0.6863 0.047 Uiso 1 1 calc R U . . .
C24 C 0.1641(3) 0.48435(19) -0.0406(4) 0.0404(9) Uani 1 1 d . . . . .
H24A H 0.2044 0.4712 -0.1114 0.061 Uiso 1 1 calc R U . . .
H24B H 0.0858 0.4990 -0.0987 0.061 Uiso 1 1 calc R U . . .
H24C H 0.1599 0.4466 0.0236 0.061 Uiso 1 1 calc R U . . .
C2 C 0.3499(3) 0.32303(18) 1.0030(4) 0.0340(8) Uani 1 1 d . . . . .
H2 H 0.3380 0.3021 1.0882 0.041 Uiso 1 1 calc R U . . .
C27 C 0.6065(3) 0.28621(18) 0.5043(5) 0.0433(10) Uani 1 1 d . . . . .
H27A H 0.6258 0.3160 0.4317 0.052 Uiso 1 1 calc R U . . .
H27B H 0.5447 0.2560 0.4445 0.052 Uiso 1 1 calc R U . . .
C28 C 0.7133(4) 0.2454(2) 0.5891(6) 0.0636(14) Uani 1 1 d . . . . .
H28A H 0.7395 0.2211 0.5152 0.095 Uiso 1 1 calc R U . . .
H28B H 0.6939 0.2140 0.6575 0.095 Uiso 1 1 calc R U . . .
H28C H 0.7749 0.2748 0.6489 0.095 Uiso 1 1 calc R U . . .

loop_
_atom_site_aniso_label
_atom_site_aniso_U_11
_atom_site_aniso_U_22
_atom_site_aniso_U_33
_atom_site_aniso_U_23
_atom_site_aniso_U_13
_atom_site_aniso_U_12
O1 0.0268(11) 0.0375(14) 0.0327(13) -0.0044(11) 0.0134(10) -0.0129(10)
N1 0.0268(13) 0.0229(13) 0.0218(13) 0.0005(10) 0.0120(11) 0.0016(11)
C17 0.0285(15) 0.0201(15) 0.0215(16) -0.0028(12) 0.0097(13) -0.0052(13)
C11 0.0265(15) 0.0255(16) 0.0226(16) 0.0006(13) 0.0096(13) 0.0004(13)
C18 0.0218(14) 0.0202(15) 0.0238(15) 0.0000(12) 0.0101(12) -0.0055(12)
C12 0.0196(13) 0.0218(15) 0.0248(16) -0.0013(12) 0.0107(12) 0.0026(12)
C7 0.0195(14) 0.0208(15) 0.0233(15) -0.0017(12) 0.0087(12) 0.0016(12)
C10 0.0259(15) 0.0303(17) 0.0222(16) -0.0063(13) 0.0042(13) -0.0002(14)
C6 0.0220(14) 0.0213(15) 0.0252(16) 0.0017(12) 0.0093(12) 0.0016(12)
C5 0.0223(14) 0.0276(17) 0.0242(16) 0.0018(13) 0.0090(12) -0.0014(13)
C13 0.0256(15) 0.0212(15) 0.0233(16) 0.0007(12) 0.0112(13) -0.0048(12)
C9 0.0255(15) 0.0246(16) 0.0326(18) -0.0076(13) 0.0125(14) -0.0046(13)
C19 0.0264(15) 0.0242(16) 0.0228(16) -0.0019(12) 0.0082(13) -0.0061(13)
C23 0.0333(17) 0.0365(19) 0.0205(16) -0.0001(14) 0.0118(14) -0.0067(15)
C14 0.0219(14) 0.0255(16) 0.0268(17) -0.0014(13) 0.0087(13) -0.0047(13)
C25 0.0232(15) 0.0320(18) 0.0310(18) 0.0006(14) 0.0120(14) -0.0021(14)
C1 0.0251(15) 0.0308(17) 0.0271(17) 0.0048(14) 0.0077(13) -0.0034(14)
C22 0.0312(17) 0.0283(17) 0.0293(18) -0.0033(14) 0.0140(14) 0.0004(14)
C15 0.0280(15) 0.0226(15) 0.0217(15) -0.0028(12) 0.0135(13) -0.0039(13)
C20 0.0357(18) 0.0285(18) 0.0272(18) 0.0047(14) 0.0079(14) 0.0001(15)
C3 0.0336(18) 0.047(2) 0.0223(18) 0.0029(15) 0.0016(14) -0.0066(16)
C21 0.0372(18) 0.0288(18) 0.037(2) 0.0016(15) 0.0142(16) 0.0102(15)
C16 0.0420(19) 0.0280(17) 0.0254(17) -0.0048(14) 0.0145(15) -0.0057(15)
C8 0.0259(15) 0.0215(16) 0.0283(17) 0.0006(13) 0.0123(13) -0.0019(13)
C4 0.0258(16) 0.040(2) 0.0327(19) 0.0041(16) 0.0072(14) -0.0069(15)
C26 0.0270(17) 0.038(2) 0.048(2) -0.0028(17) 0.0069(16) 0.0002(16)
C24 0.048(2) 0.047(2) 0.0317(19) -0.0088(17) 0.0201(17) -0.0087(18)
C2 0.0347(18) 0.040(2) 0.0277(18) 0.0108(15) 0.0106(15) -0.0029(16)
C27 0.038(2) 0.031(2) 0.068(3) 0.0035(19) 0.026(2) 0.0040(17)
C28 0.039(2) 0.048(3) 0.098(4) -0.006(3) 0.015(2) 0.012(2)

loop_
_atom_type_symbol
_atom_type_description
_atom_type_scat_dispersion_real
_atom_type_scat_dispersion_imag
_atom_type_scat_source
C C 0.0033 0.0016 'International Tables Vol C Tables 4.2.6.8 and 6.1.1.4'
H H 0.0000 0.0000 'International Tables Vol C Tables 4.2.6.8 and 6.1.1.4'
N N 0.0061 0.0033 'International Tables Vol C Tables 4.2.6.8 and 6.1.1.4'
O O 0.0106 0.0060 'International Tables Vol C Tables 4.2.6.8 and 6.1.1.4'

loop_
_geom_angle_atom_site_label_1
_geom_angle_atom_site_label_2
_geom_angle_atom_site_label_3
_geom_angle
_geom_angle_site_symmetry_1
_geom_angle_site_symmetry_3
_geom_angle_publ_flag
C14 O1 H1 109.5 . . ?
C18 N1 C13 107.7(2) . . ?
C18 N1 H1A 114.3 . . ?
C13 N1 H1A 114.4 . . ?
C22 C17 C18 119.9(3) . . ?
C22 C17 C15 130.2(3) . . ?
C18 C17 C15 109.6(3) . . ?
C10 C11 C12 121.4(3) . . ?
C10 C11 H11 119.3 . . ?
C12 C11 H11 119.3 . . ?
C19 C18 C17 122.7(3) . . ?
C19 C18 N1 126.9(3) . . ?
C17 C18 N1 110.3(3) . . ?
C11 C12 C7 118.6(3) . . ?
C11 C12 C13 122.6(3) . . ?
C7 C12 C13 118.6(3) . . ?
C8 C7 C12 119.1(3) . . ?
C8 C7 C6 122.0(3) . . ?
C12 C7 C6 118.8(3) . . ?
C9 C10 C11 119.8(3) . . ?
C9 C10 H10 120.1 . . ?
C11 C10 H10 120.1 . . ?
C1 C6 C5 118.6(3) . . ?
C1 C6 C7 121.5(3) . . ?
C5 C6 C7 119.8(3) . . ?
C4 C5 C6 119.6(3) . . ?
C4 C5 C14 121.7(3) . . ?
C6 C5 C14 118.7(3) . . ?
N1 C13 C12 112.7(2) . . ?
N1 C13 C14 109.7(2) . . ?
C12 C13 C14 108.5(2) . . ?
N1 C13 C15 102.5(2) . . ?
C12 C13 C15 106.3(2) . . ?
C14 C13 C15 117.1(2) . . ?
C10 C9 C8 119.8(3) . . ?
C10 C9 H9 120.1 . . ?
C8 C9 H9 120.1 . . ?
C18 C19 C20 116.1(3) . . ?
C18 C19 C23 121.5(3) . . ?
C20 C19 C23 122.3(3) . . ?
C19 C23 C24 112.3(3) . . ?
C19 C23 H23A 109.1 . . ?
C24 C23 H23A 109.1 . . ?
C19 C23 H23B 109.1 . . ?
C24 C23 H23B 109.1 . . ?
H23A C23 H23B 107.9 . . ?
O1 C14 C5 108.0(2) . . ?
O1 C14 C25 109.6(2) . . ?
C5 C14 C25 111.5(3) . . ?
O1 C14 C13 110.3(3) . . ?
C5 C14 C13 107.7(2) . . ?
C25 C14 C13 109.7(2) . . ?
C26 C25 C14 116.2(3) . . ?
C26 C25 H25A 108.2 . . ?
C14 C25 H25A 108.2 . . ?
C26 C25 H25B 108.2 . . ?
C14 C25 H25B 108.2 . . ?
H25A C25 H25B 107.4 . . ?
C2 C1 C6 121.6(3) . . ?
C2 C1 H1B 119.2 . . ?
C6 C1 H1B 119.2 . . ?
C17 C22 C21 118.7(3) . . ?
C17 C22 H22 120.6 . . ?
C21 C22 H22 120.6 . . ?
C17 C15 C16 109.1(3) . . ?
C17 C15 C13 100.8(2) . . ?
C16 C15 C13 118.7(3) . . ?
C17 C15 H15 109.2 . . ?
C16 C15 H15 109.2 . . ?
C13 C15 H15 109.2 . . ?
C21 C20 C19 122.1(3) . . ?
C21 C20 H20 119.0 . . ?
C19 C20 H20 119.0 . . ?
C2 C3 C4 119.9(3) . . ?
C2 C3 H3 120.0 . . ?
C4 C3 H3 120.0 . . ?
C20 C21 C22 120.5(3) . . ?
C20 C21 H21 119.8 . . ?
C22 C21 H21 119.8 . . ?
C15 C16 H16A 109.5 . . ?
C15 C16 H16B 109.5 . . ?
H16A C16 H16B 109.5 . . ?
C15 C16 H16C 109.5 . . ?
H16A C16 H16C 109.5 . . ?
H16B C16 H16C 109.5 . . ?
C9 C8 C7 121.2(3) . . ?
C9 C8 H8 119.4 . . ?
C7 C8 H8 119.4 . . ?
C5 C4 C3 120.9(3) . . ?
C5 C4 H4 119.6 . . ?
C3 C4 H4 119.6 . . ?
C27 C26 C25 111.2(3) . . ?
C27 C26 H26A 109.4 . . ?
C25 C26 H26A 109.4 . . ?
C27 C26 H26B 109.4 . . ?
C25 C26 H26B 109.4 . . ?
H26A C26 H26B 108.0 . . ?
C23 C24 H24A 109.5 . . ?
C23 C24 H24B 109.5 . . ?
H24A C24 H24B 109.5 . . ?
C23 C24 H24C 109.5 . . ?
H24A C24 H24C 109.5 . . ?
H24B C24 H24C 109.5 . . ?
C3 C2 C1 119.4(3) . . ?
C3 C2 H2 120.3 . . ?
C1 C2 H2 120.3 . . ?
C26 C27 C28 113.4(4) . . ?
C26 C27 H27A 108.9 . . ?
C28 C27 H27A 108.9 . . ?
C26 C27 H27B 108.9 . . ?
C28 C27 H27B 108.9 . . ?
H27A C27 H27B 107.7 . . ?
C27 C28 H28A 109.5 . . ?
C27 C28 H28B 109.5 . . ?
H28A C28 H28B 109.5 . . ?
C27 C28 H28C 109.5 . . ?
H28A C28 H28C 109.5 . . ?
H28B C28 H28C 109.5 . . ?

loop_
_geom_bond_atom_site_label_1
_geom_bond_atom_site_label_2
_geom_bond_distance
_geom_bond_site_symmetry_2
_geom_bond_publ_flag
O1 C14 1.427(4) . ?
O1 H1 0.8400 . ?
N1 C18 1.416(4) . ?
N1 C13 1.487(4) . ?
N1 H1A 0.8800 . ?
C17 C22 1.385(4) . ?
C17 C18 1.392(4) . ?
C17 C15 1.512(4) . ?
C11 C10 1.392(4) . ?
C11 C12 1.396(4) . ?
C11 H11 0.9500 . ?
C18 C19 1.392(4) . ?
C12 C7 1.416(4) . ?
C12 C13 1.536(4) . ?
C7 C8 1.396(4) . ?
C7 C6 1.484(4) . ?
C10 C9 1.385(4) . ?
C10 H10 0.9500 . ?
C6 C1 1.401(4) . ?
C6 C5 1.403(4) . ?
C5 C4 1.389(5) . ?
C5 C14 1.529(4) . ?
C13 C14 1.557(4) . ?
C13 C15 1.583(4) . ?
C9 C8 1.387(4) . ?
C9 H9 0.9500 . ?
C19 C20 1.395(4) . ?
C19 C23 1.513(4) . ?
C23 C24 1.522(5) . ?
C23 H23A 0.9900 . ?
C23 H23B 0.9900 . ?
C14 C25 1.550(4) . ?
C25 C26 1.529(5) . ?
C25 H25A 0.9900 . ?
C25 H25B 0.9900 . ?
C1 C2 1.385(5) . ?
C1 H1B 0.9500 . ?
C22 C21 1.391(5) . ?
C22 H22 0.9500 . ?
C15 C16 1.537(4) . ?
C15 H15 1.0000 . ?
C20 C21 1.388(5) . ?
C20 H20 0.9500 . ?
C3 C2 1.384(5) . ?
C3 C4 1.394(5) . ?
C3 H3 0.9500 . ?
C21 H21 0.9500 . ?
C16 H16A 0.9800 . ?
C16 H16B 0.9800 . ?
C16 H16C 0.9800 . ?
C8 H8 0.9500 . ?
C4 H4 0.9500 . ?
C26 C27 1.523(5) . ?
C26 H26A 0.9900 . ?
C26 H26B 0.9900 . ?
C24 H24A 0.9800 . ?
C24 H24B 0.9800 . ?
C24 H24C 0.9800 . ?
C2 H2 0.9500 . ?
C27 C28 1.530(5) . ?
C27 H27A 0.9900 . ?
C27 H27B 0.9900 . ?
C28 H28A 0.9800 . ?
C28 H28B 0.9800 . ?
C28 H28C 0.9800 . ?

loop_
_geom_torsion_atom_site_label_1
_geom_torsion_atom_site_label_2
_geom_torsion_atom_site_label_3
_geom_torsion_atom_site_label_4
_geom_torsion
_geom_torsion_site_symmetry_1
_geom_torsion_site_symmetry_2
_geom_torsion_site_symmetry_3
_geom_torsion_site_symmetry_4
_geom_torsion_publ_flag
C22 C17 C18 C19 0.4(5) . . . . ?
C15 C17 C18 C19 -174.5(3) . . . . ?
C22 C17 C18 N1 178.2(3) . . . . ?
C15 C17 C18 N1 3.3(3) . . . . ?
C13 N1 C18 C19 -165.6(3) . . . . ?
C13 N1 C18 C17 16.7(3) . . . . ?
C10 C11 C12 C7 0.6(4) . . . . ?
C10 C11 C12 C13 -174.0(3) . . . . ?
C11 C12 C7 C8 1.2(4) . . . . ?
C13 C12 C7 C8 176.1(3) . . . . ?
C11 C12 C7 C6 -177.1(3) . . . . ?
C13 C12 C7 C6 -2.2(4) . . . . ?
C12 C11 C10 C9 -0.8(5) . . . . ?
C8 C7 C6 C1 -18.8(4) . . . . ?
C12 C7 C6 C1 159.4(3) . . . . ?
C8 C7 C6 C5 164.1(3) . . . . ?
C12 C7 C6 C5 -17.6(4) . . . . ?
C1 C6 C5 C4 -2.8(5) . . . . ?
C7 C6 C5 C4 174.4(3) . . . . ?
C1 C6 C5 C14 178.0(3) . . . . ?
C7 C6 C5 C14 -4.9(4) . . . . ?
C18 N1 C13 C12 85.6(3) . . . . ?
C18 N1 C13 C14 -153.4(2) . . . . ?
C18 N1 C13 C15 -28.3(3) . . . . ?
C11 C12 C13 N1 -23.0(4) . . . . ?
C7 C12 C13 N1 162.4(2) . . . . ?
C11 C12 C13 C14 -144.7(3) . . . . ?
C7 C12 C13 C14 40.7(3) . . . . ?
C11 C12 C13 C15 88.5(3) . . . . ?
C7 C12 C13 C15 -86.1(3) . . . . ?
C11 C10 C9 C8 -0.9(5) . . . . ?
C17 C18 C19 C20 -0.4(4) . . . . ?
N1 C18 C19 C20 -177.8(3) . . . . ?
C17 C18 C19 C23 -177.0(3) . . . . ?
N1 C18 C19 C23 5.6(5) . . . . ?
C18 C19 C23 C24 85.8(4) . . . . ?
C20 C19 C23 C24 -90.7(4) . . . . ?
C4 C5 C14 O1 -16.9(4) . . . . ?
C6 C5 C14 O1 162.4(3) . . . . ?
C4 C5 C14 C25 103.5(4) . . . . ?
C6 C5 C14 C25 -77.2(3) . . . . ?
C4 C5 C14 C13 -136.0(3) . . . . ?
C6 C5 C14 C13 43.2(4) . . . . ?
N1 C13 C14 O1 60.1(3) . . . . ?
C12 C13 C14 O1 -176.3(2) . . . . ?
C15 C13 C14 O1 -56.0(3) . . . . ?
N1 C13 C14 C5 177.8(2) . . . . ?
C12 C13 C14 C5 -58.7(3) . . . . ?
C15 C13 C14 C5 61.6(3) . . . . ?
N1 C13 C14 C25 -60.7(3) . . . . ?
C12 C13 C14 C25 62.8(3) . . . . ?
C15 C13 C14 C25 -176.9(2) . . . . ?
O1 C14 C25 C26 63.8(4) . . . . ?
C5 C14 C25 C26 -55.6(4) . . . . ?
C13 C14 C25 C26 -174.9(3) . . . . ?
C5 C6 C1 C2 2.3(5) . . . . ?
C7 C6 C1 C2 -174.8(3) . . . . ?
C18 C17 C22 C21 -0.1(5) . . . . ?
C15 C17 C22 C21 173.5(3) . . . . ?
C22 C17 C15 C16 -68.6(4) . . . . ?
C18 C17 C15 C16 105.6(3) . . . . ?
C22 C17 C15 C13 165.7(3) . . . . ?
C18 C17 C15 C13 -20.1(3) . . . . ?
N1 C13 C15 C17 28.5(3) . . . . ?
C12 C13 C15 C17 -90.0(3) . . . . ?
C14 C13 C15 C17 148.5(2) . . . . ?
N1 C13 C15 C16 -90.6(3) . . . . ?
C12 C13 C15 C16 150.9(3) . . . . ?
C14 C13 C15 C16 29.5(4) . . . . ?
C18 C19 C20 C21 0.2(5) . . . . ?
C23 C19 C20 C21 176.8(3) . . . . ?
C19 C20 C21 C22 0.0(5) . . . . ?
C17 C22 C21 C20 -0.1(5) . . . . ?
C10 C9 C8 C7 2.8(5) . . . . ?
C12 C7 C8 C9 -3.0(4) . . . . ?
C6 C7 C8 C9 175.2(3) . . . . ?
C6 C5 C4 C3 1.4(5) . . . . ?
C14 C5 C4 C3 -179.4(3) . . . . ?
C2 C3 C4 C5 0.5(6) . . . . ?
C14 C25 C26 C27 -172.0(3) . . . . ?
C4 C3 C2 C1 -1.0(6) . . . . ?
C6 C1 C2 C3 -0.4(5) . . . . ?
C25 C26 C27 C28 -176.6(3) . . . . ?
